data_2243165
loop_
_publ_author_name
'Partsevska, Sofiia V.'
'Sirenko, Valerii Y.'
'Terebilenko, Kateryna V.'
'Malinkin, Sergey O.'
'Gural'skiy, Il'ya A.'

_publ_section_title
;
 Crystal structure of
 <i>catena</i>-poly[[[(2-ethoxypyrazine-\k<i>N</i>)copper(I)]-di-\m~2~-cyanido]
 [copper(I)-\m~2~-cyanido]]
;
_journal_coeditor_code RZ5265
_journal_issue 11
_journal_name_full 'Acta Crystallographica Section E'
_journal_page_first 1797
_journal_page_last 1800
_journal_paper_doi 10.1107/S205698901901452X
_journal_volume 75
_journal_year 2019
_chemical_formula_iupac '[Cu (C N) (C6 H8 N2 O)] [Cu (C N)]'
_chemical_formula_moiety 'C8 H8 Cu2 N4 O'
_chemical_formula_sum 'C8 H8 Cu2 N4 O'
_chemical_formula_weight 303.26
_chemical_name_systematic
;
<i>catena</i>-Poly[[[(2-ethoxypyrazine-\k<i>N</i>)copper(I)]-di-\m~2~-cyanido]
[copper(I)-\m~2~-cyanido]]
;
_space_group_crystal_system monoclinic
_space_group_IT_number 15
_space_group_name_Hall '-C 2yc'
_space_group_name_H-M_alt 'C 1 2/c 1'
_symmetry_space_group_name_Hall '-C 2yc'
_symmetry_space_group_name_H-M 'C 1 2/c 1'
_atom_sites_solution_hydrogens geom
_atom_sites_solution_primary dual
_audit_creation_method
;
Olex2 1.2
(compiled 2018.05.29 svn.r3508 for OlexSys, GUI svn.r5506)
;
_cell_angle_alpha 90
_cell_angle_beta 119.91(3)
_cell_angle_gamma 90
_cell_formula_units_Z 8
_cell_length_a 26.840(5)
_cell_length_b 4.8300(10)
_cell_length_c 18.620(4)
_cell_measurement_reflns_used 1229
_cell_measurement_temperature 293(2)
_cell_measurement_theta_max 22.790
_cell_measurement_theta_min 3.135
_cell_volume 2092.3(10)
_computing_cell_refinement
;
APEX2 (Bruker, 2013)
;
_computing_data_collection
;
SAINT (Bruker, 2013)
;
_computing_data_reduction
;
SAINT (Bruker, 2013)
;
_computing_molecular_graphics
;
OLEX2 (Dolomanov <i>et al.</i>,  2009)
;
_computing_publication_material
;
OLEX2 (Dolomanov <i>et al.</i>,  2009)
;
_computing_structure_refinement
;
SHELXL2017 (Sheldrick, 2015b)
;
_computing_structure_solution
;
SHELXT (Sheldrick, 2015a)
;
_diffrn_ambient_temperature 293(2)
_diffrn_measured_fraction_theta_full 1.000
_diffrn_measured_fraction_theta_max 0.995
_diffrn_measurement_device_type 'Bruker SMART CCD'
_diffrn_measurement_method '\w scan'
_diffrn_radiation_type MoK\a
_diffrn_radiation_wavelength 0.71073
_diffrn_reflns_av_R_equivalents 0.1132
_diffrn_reflns_av_unetI/netI 0.1085
_diffrn_reflns_limit_h_max 31
_diffrn_reflns_limit_h_min -34
_diffrn_reflns_limit_k_max 6
_diffrn_reflns_limit_k_min -6
_diffrn_reflns_limit_l_max 24
_diffrn_reflns_limit_l_min -24
_diffrn_reflns_number 12437
_diffrn_reflns_theta_full 25.242
_diffrn_reflns_theta_max 27.924
_diffrn_reflns_theta_min 1.751
_exptl_absorpt_coefficient_mu 4.041
_exptl_absorpt_correction_T_max 0.7456
_exptl_absorpt_correction_T_min 0.6301
_exptl_absorpt_correction_type multi-scan
_exptl_absorpt_process_details
;
(SADABS; Bruker, 2014)
;
_exptl_crystal_colour colourless
_exptl_crystal_density_diffrn 1.925
_exptl_crystal_description block
_exptl_crystal_F_000 1200
_exptl_crystal_size_max 0.09
_exptl_crystal_size_mid 0.04
_exptl_crystal_size_min 0.01
_refine_diff_density_max 1.718
_refine_diff_density_min -0.729
_refine_ls_extinction_method none
_refine_ls_goodness_of_fit_ref 0.843
_refine_ls_hydrogen_treatment constr
_refine_ls_matrix_type full
_refine_ls_number_parameters 137
_refine_ls_number_reflns 2498
_refine_ls_number_restraints 0
_refine_ls_restrained_S_all 0.843
_refine_ls_R_factor_all 0.0988
_refine_ls_R_factor_gt 0.0445
_refine_ls_shift/su_max 0.001
_refine_ls_shift/su_mean 0.000
_refine_ls_structure_factor_coef Fsqd
_refine_ls_weighting_details 'w=1/[\s^2^(Fo^2^)+(0.0339P)^2^] where P=(Fo^2^+2Fc^2^)/3'
_refine_ls_weighting_scheme calc
_refine_ls_wR_factor_gt 0.0805
_refine_ls_wR_factor_ref 0.0911
_reflns_number_gt 1396
_reflns_number_total 2498
_reflns_threshold_expression 'I > 2\s(I)'
_cod_data_source_file rz5265sup1.cif
_cod_data_source_block I
_cod_original_cell_volume 2092.3(9)
_cod_database_code 2243165
_shelx_space_group_comment
;
The symmetry employed for this shelxl refinement is uniquely defined
by the following loop, which should always be used as a source of
symmetry information in preference to the above space-group names.
They are only intended as comments.
;

loop_
_space_group_symop_operation_xyz
'x, y, z'
'-x, y, -z+1/2'
'x+1/2, y+1/2, z'
'-x+1/2, y+1/2, -z+1/2'
'-x, -y, -z'
'x, -y, z-1/2'
'-x+1/2, -y+1/2, -z'
'x+1/2, -y+1/2, z-1/2'

loop_
_atom_site_type_symbol
_atom_site_label
_atom_site_fract_x
_atom_site_fract_y
_atom_site_fract_z
_atom_site_U_iso_or_equiv
_atom_site_adp_type
_atom_site_calc_flag
_atom_site_occupancy
_atom_site_disorder_assembly
_atom_site_disorder_group
Cu Cu1 0.48390(3) 0.21483(12) 0.37001(4) 0.02665(19) Uani d 1 . .
Cu Cu2 0.60202(3) 0.16869(12) 0.43005(4) 0.0350(2) Uani d 1 . .
O O1 0.31627(15) 0.7706(7) 0.3834(2) 0.0307(8) Uani d 1 . .
N N5 0.42154(19) 0.5236(7) 0.3357(2) 0.0242(10) Uani d 1 . .
N N6 0.3369(2) 0.9360(8) 0.2842(3) 0.0303(11) Uani d 1 . .
C C4 0.6090(2) 0.7890(9) 0.4339(3) 0.0284(11) Uani d 0.5 A -2
C C5 0.3898(2) 0.5558(10) 0.3714(3) 0.0230(12) Uani d 1 . .
H H5 0.395884 0.440570 0.415076 0.028 Uiso calc 1 . .
C C3 0.6081(2) 0.5524(10) 0.4335(3) 0.0313(12) Uani d 0.5 B -1
C C8 0.4114(2) 0.7025(10) 0.2737(3) 0.0256(11) Uani d 1 . .
H H8 0.432622 0.687906 0.246866 0.031 Uiso calc 1 . .
C C6 0.3472(2) 0.7606(10) 0.3445(3) 0.0269(12) Uani d 1 . .
C C7 0.3710(3) 0.9009(10) 0.2504(3) 0.0320(14) Uani d 1 . .
H H7 0.366143 1.021425 0.208471 0.038 Uiso calc 1 . .
C C9 0.2705(2) 0.9697(11) 0.3541(4) 0.0355(14) Uani d 1 . .
H H9A 0.242718 0.935695 0.296265 0.043 Uiso calc 1 . .
H H9B 0.285567 1.155698 0.359242 0.043 Uiso calc 1 . .
C C10 0.2431(3) 0.9374(13) 0.4063(4) 0.0437(16) Uani d 1 . .
H H10A 0.210384 1.058036 0.386082 0.066 Uiso calc 1 . .
H H10B 0.270287 0.984284 0.462610 0.066 Uiso calc 1 . .
H H10C 0.230857 0.749007 0.403666 0.066 Uiso calc 1 . .
N N3 0.6081(2) 0.5524(10) 0.4335(3) 0.0313(12) Uani d 0.5 A -2
N N4 0.6090(2) 0.7890(9) 0.4339(3) 0.0284(11) Uani d 0.5 B -1
C C2 0.4969(2) 0.0527(9) 0.4702(3) 0.0274(12) Uani d 0.5 C 5
C C1 0.4978(2) 0.2054(8) 0.2793(3) 0.0254(11) Uani d 0.5 C 3
N N1 0.4978(2) 0.2054(8) 0.2793(3) 0.0254(11) Uani d 0.5 C 4
N N2 0.4969(2) 0.0527(9) 0.4702(3) 0.0274(12) Uani d 0.5 C 6

loop_
_atom_site_aniso_label
_atom_site_aniso_U_11
_atom_site_aniso_U_22
_atom_site_aniso_U_33
_atom_site_aniso_U_12
_atom_site_aniso_U_13
_atom_site_aniso_U_23
Cu1 0.0346(4) 0.0309(4) 0.0197(3) 0.0007(3) 0.0175(3) 0.0022(3)
Cu2 0.0518(5) 0.0196(3) 0.0408(5) 0.0005(3) 0.0285(4) -0.0002(3)
O1 0.030(2) 0.041(2) 0.0252(19) 0.0082(18) 0.0169(17) 0.0077(17)
N5 0.035(3) 0.017(2) 0.022(2) -0.0055(19) 0.016(2) -0.0010(18)
N6 0.035(3) 0.022(2) 0.031(3) -0.002(2) 0.015(3) 0.003(2)
C4 0.035(3) 0.026(2) 0.024(3) 0.000(2) 0.015(2) -0.001(2)
C5 0.033(3) 0.022(3) 0.017(3) 0.000(2) 0.015(3) 0.002(2)
C3 0.038(3) 0.032(3) 0.021(3) 0.001(3) 0.013(3) -0.003(2)
C8 0.036(3) 0.026(3) 0.020(3) -0.004(3) 0.018(3) 0.000(2)
C6 0.036(3) 0.020(2) 0.024(3) -0.006(2) 0.015(3) -0.002(2)
C7 0.043(4) 0.026(3) 0.030(3) -0.006(3) 0.020(3) 0.007(2)
C9 0.030(4) 0.043(3) 0.031(3) 0.007(3) 0.013(3) 0.004(3)
C10 0.030(4) 0.063(4) 0.045(4) 0.013(3) 0.024(3) 0.009(3)
N3 0.038(3) 0.032(3) 0.021(3) 0.001(3) 0.013(3) -0.003(2)
N4 0.035(3) 0.026(2) 0.024(3) 0.000(2) 0.015(2) -0.001(2)
C2 0.033(3) 0.029(3) 0.021(3) 0.000(2) 0.014(3) 0.000(2)
C1 0.023(3) 0.025(2) 0.030(3) 0.002(2) 0.015(2) 0.003(2)
N1 0.023(3) 0.025(2) 0.030(3) 0.002(2) 0.015(2) 0.003(2)
N2 0.033(3) 0.029(3) 0.021(3) 0.000(2) 0.014(3) 0.000(2)

loop_
_atom_type_symbol
_atom_type_description
_atom_type_scat_dispersion_real
_atom_type_scat_dispersion_imag
_atom_type_scat_source
C C 0.0033 0.0016 'International Tables Vol C Tables 4.2.6.8 and 6.1.1.4'
H H 0.0000 0.0000 'International Tables Vol C Tables 4.2.6.8 and 6.1.1.4'
Cu Cu 0.3201 1.2651 'International Tables Vol C Tables 4.2.6.8 and 6.1.1.4'
N N 0.0061 0.0033 'International Tables Vol C Tables 4.2.6.8 and 6.1.1.4'
O O 0.0106 0.0060 'International Tables Vol C Tables 4.2.6.8 and 6.1.1.4'

loop_
_geom_angle_atom_site_label_1
_geom_angle_atom_site_label_2
_geom_angle_atom_site_label_3
_geom_angle_site_symmetry_1
_geom_angle
N5 Cu1 Cu2 . 139.01(11)
C2 Cu1 Cu2 . 87.55(16)
C2 Cu1 N5 . 108.86(18)
C1 Cu1 Cu2 . 70.59(14)
C1 Cu1 N5 . 103.17(17)
N1 Cu1 Cu2 . 70.59(14)
N1 Cu1 N5 . 103.17(17)
N2 Cu1 Cu2 . 87.55(16)
N2 Cu1 N5 . 108.86(18)
C3 Cu2 Cu1 . 89.85(17)
N3 Cu2 Cu1 . 89.85(17)
C6 O1 C9 . 117.2(4)
C5 N5 Cu1 . 123.2(3)
C5 N5 C8 . 116.4(4)
C8 N5 Cu1 . 120.3(3)
C6 N6 C7 . 114.3(4)
N5 C5 H5 . 119.4
N5 C5 C6 . 121.2(4)
C6 C5 H5 . 119.4
N4 C3 Cu2 . 176.6(5)
N5 C8 H8 . 119.5
C7 C8 N5 . 121.0(5)
C7 C8 H8 . 119.5
O1 C6 C5 . 116.4(4)
N6 C6 O1 . 120.7(5)
N6 C6 C5 . 122.9(5)
N6 C7 H7 . 117.9
C8 C7 N6 . 124.2(5)
C8 C7 H7 . 117.9
O1 C9 H9A . 110.4
O1 C9 H9B . 110.4
O1 C9 C10 . 106.7(4)
H9A C9 H9B . 108.6
C10 C9 H9A . 110.4
C10 C9 H9B . 110.4
C9 C10 H10A . 109.5
C9 C10 H10B . 109.5
C9 C10 H10C . 109.5
H10A C10 H10B . 109.5
H10A C10 H10C . 109.5
H10B C10 H10C . 109.5
C4 N3 Cu2 . 176.6(5)
C2 C2 Cu1 5_656 177.4(7)
C1 C1 Cu1 2_655 175.0(6)

loop_
_geom_bond_atom_site_label_1
_geom_bond_atom_site_label_2
_geom_bond_site_symmetry_2
_geom_bond_distance
Cu1 Cu2 . 2.7958(13)
Cu1 N5 . 2.090(4)
Cu1 C2 . 1.888(4)
Cu1 C1 . 1.905(4)
Cu1 N1 . 1.905(4)
Cu1 N2 . 1.888(4)
Cu2 C3 . 1.859(5)
Cu2 N3 . 1.859(5)
O1 C6 . 1.347(5)
O1 C9 . 1.436(6)
N5 C5 . 1.325(6)
N5 C8 . 1.357(6)
N6 C6 . 1.322(6)
N6 C7 . 1.354(6)
C4 N3 . 1.143(6)
C5 H5 . 0.9300
C5 C6 . 1.402(7)
C3 N4 . 1.143(6)
C8 H8 . 0.9300
C8 C7 . 1.347(7)
C7 H7 . 0.9300
C9 H9A . 0.9700
C9 H9B . 0.9700
C9 C10 . 1.492(7)
C10 H10A . 0.9600
C10 H10B . 0.9600
C10 H10C . 0.9600
C2 C2 5_656 1.155(8)
C1 C1 2_655 1.152(8)

loop_
_geom_hbond_atom_site_label_D
_geom_hbond_atom_site_label_H
_geom_hbond_atom_site_label_A
_geom_hbond_distance_DH
_geom_hbond_distance_HA
_geom_hbond_distance_DA
_geom_hbond_angle_DHA
C8 H8 Cg 0.93 2.93 3.558(6) 126

_cod_database_fobs_code 2243165
